data_7238143
loop_
_publ_author_name
'Mondal, Raju'
'Howard, Judith A. K.'

_publ_section_title
;
 Polymorphism study of a three-component system showing encapsulation of
 ion pairs and a zwitterion
;
_journal_issue 11
_journal_name_full CrystEngComm
_journal_page_first 3786
_journal_paper_doi 10.1039/b917956a
_journal_volume 12
_journal_year 2010
_chemical_formula_sum 'C26 H29 Cl2 N O4'
_chemical_formula_weight 490.40
_chemical_name_common
;1,5-dichloro-trans-9,10-diethynyl-9,10-dihydroxy-9,10-
dihydroanthracene
;
_space_group_IT_number 14
_space_group_name_Hall '-P 2yn'
_space_group_name_H-M_alt 'P 1 21/n 1'
_symmetry_cell_setting monoclinic
_symmetry_space_group_name_H-M 'P 1 21/n 1'
_atom_sites_solution_hydrogens geom
_atom_sites_solution_primary direct
_atom_sites_solution_secondary difmap
_audit_creation_method SHELXL-97
_cell_angle_alpha 90.00
_cell_angle_beta 102.8960(10)
_cell_angle_gamma 90.00
_cell_formula_units_Z 4
_cell_length_a 14.6450(5)
_cell_length_b 11.5719(4)
_cell_length_c 15.0033(5)
_cell_measurement_reflns_used 6235
_cell_measurement_temperature 120(2)
_cell_measurement_theta_max 27.406
_cell_measurement_theta_min 2.24
_cell_volume 2478.48(15)
_computing_cell_refinement 'Bruker SMART'
_computing_data_collection 'Bruker SMART'
_computing_data_reduction 'Bruker SAINT'
_computing_molecular_graphics 'Bruker SHELXTL'
_computing_publication_material 'Bruker SHELXTL'
_computing_structure_refinement 'SHELXL-97 (Sheldrick, 1997)'
_computing_structure_solution 'SHELXS-97 (Sheldrick, 1990)'
_diffrn_ambient_temperature 120(2)
_diffrn_detector_area_resol_mean 8
_diffrn_measured_fraction_theta_full 0.999
_diffrn_measured_fraction_theta_max 0.999
_diffrn_measurement_device_type 'Bruker SMART 6K CCD area detector'
_diffrn_measurement_method '/w scans'
_diffrn_radiation_monochromator graphite
_diffrn_radiation_source 'fine-focus sealed tube'
_diffrn_radiation_type MoK\a
_diffrn_radiation_wavelength 0.71073
_diffrn_reflns_av_R_equivalents 0.0481
_diffrn_reflns_av_sigmaI/netI 0.0431
_diffrn_reflns_limit_h_max 18
_diffrn_reflns_limit_h_min -19
_diffrn_reflns_limit_k_max 15
_diffrn_reflns_limit_k_min -15
_diffrn_reflns_limit_l_max 19
_diffrn_reflns_limit_l_min -19
_diffrn_reflns_number 26485
_diffrn_reflns_theta_full 27.51
_diffrn_reflns_theta_max 27.51
_diffrn_reflns_theta_min 2.24
_diffrn_standards_decay_% 0
_exptl_absorpt_coefficient_mu 0.294
_exptl_absorpt_correction_type none
_exptl_crystal_colour Colourless
_exptl_crystal_density_diffrn 1.314
_exptl_crystal_density_meas ?
_exptl_crystal_density_method 'not measured'
_exptl_crystal_description Plate
_exptl_crystal_F_000 1032
_exptl_crystal_size_max 0.32
_exptl_crystal_size_mid 0.26
_exptl_crystal_size_min 0.12
_refine_diff_density_max 0.425
_refine_diff_density_min -0.223
_refine_diff_density_rms 0.066
_refine_ls_extinction_method none
_refine_ls_goodness_of_fit_ref 0.949
_refine_ls_hydrogen_treatment refall
_refine_ls_matrix_type full
_refine_ls_number_parameters 426
_refine_ls_number_reflns 5684
_refine_ls_number_restraints 0
_refine_ls_restrained_S_all 0.949
_refine_ls_R_factor_all 0.0567
_refine_ls_R_factor_gt 0.0408
_refine_ls_shift/su_max 0.002
_refine_ls_shift/su_mean 0.000
_refine_ls_structure_factor_coef Fsqd
_refine_ls_weighting_details 'calc w=1/[\s^2^(Fo^2^)+(0.0647P)^2^+0.0000P] where P=(Fo^2^+2Fc^2^)/3'
_refine_ls_weighting_scheme calc
_refine_ls_wR_factor_gt 0.0977
_refine_ls_wR_factor_ref 0.1041
_reflns_number_gt 4269
_reflns_number_total 5684
_reflns_threshold_expression I>2\s(I)
_cod_data_source_file b917956a.txt
_cod_data_source_block 03rmd082
_cod_depositor_comments
;
The following automatic conversions were performed:

data item '_symmetry_cell_setting' value 'Monoclinic' was changed to
'monoclinic' in accordance with the
/home/saulius/struct/COD-crude-data/automatic-downloads/DataCite-retrospective/RSC/depositions/lib/dictionaries/cif_core.dic
dictionary named 'cif_core.dic' version 2.4.2 last updated on
2011-04-26.

data item '_exptl_crystal_density_meas' value 'not measured' was
changed to '?' -- the value is perceived as not measured.

Automatic conversion script
Id: cif_fix_values 6909 2019-04-08 15:41:33Z antanas 
;
_cod_original_sg_symbol_H-M P2(1)/n
_cod_database_code 7238143

loop_
_symmetry_equiv_pos_as_xyz
'x, y, z'
'-x+1/2, y+1/2, -z+1/2'
'-x, -y, -z'
'x-1/2, -y-1/2, z-1/2'

loop_
_atom_site_label
_atom_site_type_symbol
_atom_site_fract_x
_atom_site_fract_y
_atom_site_fract_z
_atom_site_U_iso_or_equiv
_atom_site_adp_type
_atom_site_occupancy
_atom_site_symmetry_multiplicity
_atom_site_calc_flag
_atom_site_refinement_flags
Cl1 Cl 0.64202(3) 0.13025(4) 1.24507(3) 0.02663(12) Uani 1 1 d .
Cl1' Cl 0.51000(4) 0.15018(4) 0.54537(3) 0.03461(13) Uani 1 1 d .
O1 O 0.47139(8) 0.18765(9) 1.09114(8) 0.0203(3) Uani 1 1 d .
H1 H 0.4795(16) 0.212(2) 1.0453(16) 0.049(7) Uiso 1 1 d .
O1' O 0.45020(8) 0.36901(10) 0.62359(8) 0.0225(3) Uani 1 1 d .
H1' H 0.4668(16) 0.3610(19) 0.6792(17) 0.045(7) Uiso 1 1 d .
C1 C 0.65619(12) 0.06094(13) 1.14593(10) 0.0200(3) Uani 1 1 d .
N1 N 0.67583(12) 0.40250(13) 0.98180(10) 0.0254(3) Uani 1 1 d .
H111 H 0.6268(14) 0.3675(17) 0.9692(14) 0.028(6) Uiso 1 1 d .
C1' C 0.49431(12) 0.25620(14) 0.46075(11) 0.0236(4) Uani 1 1 d .
O2 O 0.51736(9) 0.35242(11) 0.80493(8) 0.0316(3) Uani 1 1 d .
C2 C 0.74642(12) 0.03309(14) 1.14121(12) 0.0231(4) Uani 1 1 d .
H2 H 0.7952(13) 0.0547(16) 1.1871(13) 0.028(5) Uiso 1 1 d .
C2' C 0.47800(13) 0.21680(16) 0.37215(12) 0.0287(4) Uani 1 1 d .
H2' H 0.4815(14) 0.1370(17) 0.3635(14) 0.035(5) Uiso 1 1 d .
O3 O 0.50835(8) 0.29338(10) 0.94276(7) 0.0252(3) Uani 1 1 d .
C3 C 0.76224(12) -0.02700(15) 1.06621(12) 0.0256(4) Uani 1 1 d .
H3A H 0.8215(14) -0.0511(16) 1.0607(13) 0.032(5) Uiso 1 1 d .
C3' C 0.46268(13) 0.29447(16) 0.30044(12) 0.0293(4) Uani 1 1 d .
H3' H 0.4497(13) 0.2702(16) 0.2421(14) 0.028(5) Uiso 1 1 d .
C4 C 0.68781(12) -0.05607(14) 0.99681(12) 0.0219(3) Uani 1 1 d .
H4 H 0.7001(12) -0.0981(16) 0.9436(12) 0.025(5) Uiso 1 1 d .
C4' C 0.46239(12) 0.41144(15) 0.31877(11) 0.0245(4) Uani 1 1 d .
H4' H 0.4514(12) 0.4683(15) 0.2712(12) 0.020(4) Uiso 1 1 d .
C9 C 0.47906(11) 0.06547(13) 1.08145(10) 0.0170(3) Uani 1 1 d .
C9' C 0.51979(11) 0.41564(13) 0.58103(10) 0.0184(3) Uani 1 1 d .
C11 C 0.57825(11) 0.03285(13) 1.07529(10) 0.0165(3) Uani 1 1 d .
C11' C 0.49708(11) 0.37541(13) 0.48202(10) 0.0185(3) Uani 1 1 d .
C12 C 0.59646(11) -0.02606(13) 1.00053(10) 0.0169(3) Uani 1 1 d .
C12' C 0.47969(11) 0.45206(13) 0.40888(10) 0.0181(3) Uani 1 1 d .
C15 C 0.45629(11) 0.00907(14) 1.16288(10) 0.0202(3) Uani 1 1 d .
C15' C 0.61485(12) 0.37422(14) 0.62685(11) 0.0232(4) Uani 1 1 d .
C16 C 0.43510(14) -0.04619(16) 1.22120(12) 0.0312(4) Uani 1 1 d .
H16 H 0.4166(16) -0.089(2) 1.2659(16) 0.055(7) Uiso 1 1 d .
C16' C 0.69032(15) 0.34397(18) 0.66615(13) 0.0343(4) Uani 1 1 d .
H16' H 0.7526(18) 0.320(2) 0.6996(17) 0.061(7) Uiso 1 1 d .
C19 C 0.6510(2) 0.4125(2) 1.14090(14) 0.0443(6) Uani 1 1 d .
H19C H 0.6370(16) 0.498(2) 1.1384(14) 0.052(7) Uiso 1 1 d .
H19B H 0.5936(18) 0.378(2) 1.1231(17) 0.060(8) Uiso 1 1 d .
H19A H 0.6762(15) 0.3837(19) 1.2027(16) 0.047(6) Uiso 1 1 d .
C20 C 0.71561(16) 0.37840(17) 1.08084(13) 0.0361(5) Uani 1 1 d .
H2OC H 0.7775(15) 0.4182(17) 1.0985(13) 0.032(5) Uiso 1 1 d .
H20A H 0.7289(14) 0.2948(19) 1.0849(14) 0.042(6) Uiso 1 1 d .
C21 C 0.64940(14) 0.52718(16) 0.96205(13) 0.0307(4) Uani 1 1 d .
H21B H 0.6238(13) 0.5293(16) 0.8971(14) 0.032(5) Uiso 1 1 d .
H21A H 0.6016(13) 0.5502(16) 0.9971(13) 0.031(5) Uiso 1 1 d .
C22 C 0.73044(18) 0.61083(18) 0.98660(18) 0.0446(5) Uani 1 1 d .
H22C H 0.7782(17) 0.588(2) 0.9523(16) 0.057(7) Uiso 1 1 d .
H22B H 0.7616(19) 0.608(2) 1.0556(19) 0.071(8) Uiso 1 1 d .
H22A H 0.7023(16) 0.686(2) 0.9675(15) 0.051(6) Uiso 1 1 d .
C23 C 0.73658(15) 0.35883(16) 0.92109(14) 0.0313(4) Uani 1 1 d .
H23A H 0.7068(13) 0.3837(16) 0.8605(14) 0.030(5) Uiso 1 1 d .
H23B H 0.7973(15) 0.4002(17) 0.9367(13) 0.037(5) Uiso 1 1 d .
C24 C 0.74607(17) 0.22862(18) 0.92434(17) 0.0387(5) Uani 1 1 d .
H24B H 0.7726(16) 0.2080(19) 0.8771(16) 0.046(6) Uiso 1 1 d .
H24A H 0.7825(16) 0.2051(19) 0.9840(16) 0.049(6) Uiso 1 1 d .
H24C H 0.6843(16) 0.1951(18) 0.9154(14) 0.040(6) Uiso 1 1 d .
C25 C 0.38464(14) 0.24003(17) 0.81696(14) 0.0279(4) Uani 1 1 d .
H25C H 0.381(3) 0.154(4) 0.827(4) 0.035(12) Uiso 0.50 1 d P
H25B H 0.397(3) 0.180(5) 0.779(3) 0.040(12) Uiso 0.50 1 d P
H25A H 0.340(3) 0.260(4) 0.859(3) 0.032(11) Uiso 0.50 1 d P
H25F H 0.365(3) 0.249(3) 0.749(3) 0.015(8) Uiso 0.50 1 d P
H25E H 0.359(3) 0.195(5) 0.859(3) 0.034(12) Uiso 0.50 1 d P
H25D H 0.339(3) 0.288(3) 0.789(3) 0.024(10) Uiso 0.50 1 d P
C26 C 0.47608(12) 0.29926(14) 0.85681(11) 0.0220(3) Uani 1 1 d .

loop_
_atom_site_aniso_label
_atom_site_aniso_U_11
_atom_site_aniso_U_22
_atom_site_aniso_U_33
_atom_site_aniso_U_23
_atom_site_aniso_U_13
_atom_site_aniso_U_12
Cl1 0.0289(2) 0.0319(2) 0.0168(2) -0.00683(16) 0.00041(16) -0.00214(17)
Cl1' 0.0518(3) 0.0198(2) 0.0305(2) 0.00466(17) 0.0055(2) 0.00290(19)
O1 0.0293(7) 0.0163(5) 0.0167(6) -0.0009(4) 0.0083(5) 0.0000(5)
O1' 0.0241(6) 0.0288(6) 0.0161(6) 0.0039(5) 0.0073(5) -0.0014(5)
C1 0.0250(9) 0.0193(8) 0.0151(7) 0.0001(6) 0.0033(6) -0.0004(6)
N1 0.0275(9) 0.0228(7) 0.0240(8) 0.0001(6) 0.0019(6) -0.0039(6)
C1' 0.0275(9) 0.0204(8) 0.0231(8) 0.0010(7) 0.0062(7) 0.0026(7)
O2 0.0381(8) 0.0387(7) 0.0183(6) 0.0050(5) 0.0068(5) -0.0106(6)
C2 0.0203(9) 0.0243(8) 0.0218(8) 0.0008(7) -0.0018(7) -0.0035(7)
C2' 0.0349(10) 0.0230(9) 0.0287(9) -0.0074(7) 0.0081(8) 0.0013(8)
O3 0.0310(7) 0.0281(6) 0.0166(6) 0.0028(5) 0.0055(5) -0.0047(5)
C3 0.0176(9) 0.0287(9) 0.0304(9) 0.0005(7) 0.0053(7) 0.0011(7)
C3' 0.0368(11) 0.0333(10) 0.0191(9) -0.0083(7) 0.0090(8) -0.0010(8)
C4 0.0221(9) 0.0229(8) 0.0220(8) -0.0015(7) 0.0076(7) -0.0007(7)
C4' 0.0298(10) 0.0289(9) 0.0157(8) -0.0006(7) 0.0066(7) -0.0010(7)
C9 0.0211(8) 0.0176(7) 0.0131(7) -0.0005(6) 0.0056(6) 0.0007(6)
C9' 0.0197(8) 0.0211(8) 0.0150(7) 0.0030(6) 0.0054(6) 0.0003(6)
C11 0.0197(8) 0.0153(7) 0.0138(7) 0.0021(6) 0.0023(6) -0.0023(6)
C11' 0.0183(8) 0.0212(8) 0.0170(8) -0.0012(6) 0.0063(6) 0.0017(6)
C12 0.0183(8) 0.0167(7) 0.0159(7) 0.0026(6) 0.0042(6) -0.0004(6)
C12' 0.0171(8) 0.0221(8) 0.0160(7) -0.0018(6) 0.0057(6) 0.0000(6)
C15 0.0230(9) 0.0214(8) 0.0168(8) -0.0038(6) 0.0056(6) -0.0004(6)
C15' 0.0263(10) 0.0276(9) 0.0168(8) 0.0011(7) 0.0072(7) 0.0022(7)
C16 0.0411(11) 0.0336(10) 0.0201(9) 0.0008(8) 0.0093(8) -0.0078(8)
C16' 0.0307(11) 0.0505(12) 0.0229(9) 0.0045(8) 0.0083(8) 0.0081(9)
C19 0.0698(17) 0.0380(12) 0.0230(10) -0.0048(9) 0.0064(11) -0.0144(12)
C20 0.0475(13) 0.0284(10) 0.0267(10) 0.0038(8) -0.0036(9) -0.0040(9)
C21 0.0392(11) 0.0252(9) 0.0259(10) 0.0037(7) 0.0034(9) 0.0016(8)
C22 0.0529(15) 0.0243(10) 0.0565(15) 0.0027(10) 0.0121(12) -0.0065(10)
C23 0.0303(11) 0.0311(10) 0.0334(11) 0.0009(8) 0.0089(8) -0.0010(8)
C24 0.0376(13) 0.0309(10) 0.0491(14) -0.0055(10) 0.0132(11) -0.0013(9)
C25 0.0283(10) 0.0255(10) 0.0277(10) 0.0057(8) 0.0015(8) -0.0006(8)
C26 0.0285(9) 0.0184(8) 0.0195(8) 0.0020(6) 0.0063(7) 0.0020(7)

loop_
_atom_type_symbol
_atom_type_description
_atom_type_scat_dispersion_real
_atom_type_scat_dispersion_imag
_atom_type_scat_source
C C 0.0033 0.0016 'International Tables Vol C Tables 4.2.6.8 and 6.1.1.4'
H H 0.0000 0.0000 'International Tables Vol C Tables 4.2.6.8 and 6.1.1.4'
O O 0.0106 0.0060 'International Tables Vol C Tables 4.2.6.8 and 6.1.1.4'
Cl Cl 0.1484 0.1585 'International Tables Vol C Tables 4.2.6.8 and 6.1.1.4'
N N 0.0061 0.0033 'International Tables Vol C Tables 4.2.6.8 and 6.1.1.4'

loop_
_geom_angle_atom_site_label_1
_geom_angle_atom_site_label_2
_geom_angle_atom_site_label_3
_geom_angle
_geom_angle_site_symmetry_3
C9 O1 H1 103.7(17) .
C9' O1' H1' 114.8(16) .
C2 C1 C11 122.14(15) .
C2 C1 Cl1 116.74(13) .
C11 C1 Cl1 121.10(12) .
C23 N1 C20 112.90(16) .
C23 N1 C21 111.43(14) .
C20 N1 C21 113.58(14) .
C23 N1 H111 107.8(14) .
C20 N1 H111 105.5(14) .
C21 N1 H111 105.0(14) .
C2' C1' C11' 122.12(15) .
C2' C1' Cl1' 115.91(13) .
C11' C1' Cl1' 121.97(12) .
C1 C2 C3 119.69(16) .
C1 C2 H2 119.8(12) .
C3 C2 H2 120.5(12) .
C1' C2' C3' 120.01(16) .
C1' C2' H2' 117.3(12) .
C3' C2' H2' 122.6(12) .
C4 C3 C2 119.43(16) .
C4 C3 H3A 117.3(12) .
C2 C3 H3A 123.3(12) .
C2' C3' C4' 119.32(16) .
C2' C3' H3' 121.2(12) .
C4' C3' H3' 119.4(12) .
C3 C4 C12 121.03(16) .
C3 C4 H4 118.6(11) .
C12 C4 H4 120.4(11) .
C3' C4' C12' 120.88(16) .
C3' C4' H4' 122.1(10) .
C12' C4' H4' 117.0(10) .
O1 C9 C15 108.29(12) .
O1 C9 C11 110.43(12) .
C15 C9 C11 109.43(12) .
O1 C9 C12 108.54(12) 3_657
C15 C9 C12 105.99(12) 3_657
C11 C9 C12 113.93(12) 3_657
O1' C9' C15' 111.12(13) .
O1' C9' C11' 107.43(13) .
C15' C9' C11' 109.31(13) .
O1' C9' C12' 108.75(12) 3_666
C15' C9' C12' 106.96(13) 3_666
C11' C9' C12' 113.32(12) 3_666
C12 C11 C1 116.79(14) .
C12 C11 C9 121.89(13) .
C1 C11 C9 121.31(13) .
C12' C11' C1' 116.96(14) .
C12' C11' C9' 122.51(13) .
C1' C11' C9' 120.52(14) .
C11 C12 C4 120.88(14) .
C11 C12 C9 124.17(14) 3_657
C4 C12 C9 114.93(13) 3_657
C11' C12' C4' 120.67(15) .
C11' C12' C9' 124.17(13) 3_666
C4' C12' C9' 115.15(14) 3_666
C16 C15 C9 172.50(17) .
C16' C15' C9' 177.41(18) .
C15 C16 H16 178.1(15) .
C15' C16' H16' 178.8(15) .
C20 C19 H19C 112.6(12) .
C20 C19 H19B 111.7(16) .
H19C C19 H19B 105(2) .
C20 C19 H19A 109.0(13) .
H19C C19 H19A 113.6(18) .
H19B C19 H19A 105(2) .
N1 C20 C19 112.97(18) .
N1 C20 H2OC 107.9(11) .
C19 C20 H2OC 112.1(11) .
N1 C20 H20A 105.8(12) .
C19 C20 H20A 111.3(12) .
H2OC C20 H20A 106.4(16) .
N1 C21 C22 114.33(17) .
N1 C21 H21B 104.4(11) .
C22 C21 H21B 109.7(11) .
N1 C21 H21A 109.3(11) .
C22 C21 H21A 107.7(11) .
H21B C21 H21A 111.4(16) .
C21 C22 H22C 108.1(14) .
C21 C22 H22B 111.8(15) .
H22C C22 H22B 108(2) .
C21 C22 H22A 104.0(13) .
H22C C22 H22A 112.5(19) .
H22B C22 H22A 112(2) .
N1 C23 C24 112.30(16) .
N1 C23 H23A 105.6(11) .
C24 C23 H23A 110.3(11) .
N1 C23 H23B 108.5(11) .
C24 C23 H23B 113.7(12) .
H23A C23 H23B 105.8(16) .
C23 C24 H24B 106.7(14) .
C23 C24 H24A 109.7(13) .
H24B C24 H24A 113.6(19) .
C23 C24 H24C 108.6(12) .
H24B C24 H24C 109.5(19) .
H24A C24 H24C 108.6(18) .
C26 C25 H25C 118(3) .
C26 C25 H25B 108(3) .
H25C C25 H25B 52(3) .
C26 C25 H25A 107(2) .
H25C C25 H25A 94(4) .
H25B C25 H25A 140(4) .
C26 C25 H25F 112.4(19) .
H25C C25 H25F 103(3) .
H25B C25 H25F 60(3) .
H25A C25 H25F 122(3) .
C26 C25 H25E 116(3) .
H25C C25 H25E 48(3) .
H25B C25 H25E 99(4) .
H25A C25 H25E 47(3) .
H25F C25 H25E 132(3) .
C26 C25 H25D 114(2) .
H25C C25 H25D 128(3) .
H25B C25 H25D 113(4) .
H25A C25 H25D 69(3) .
H25F C25 H25D 56(3) .
H25E C25 H25D 107(4) .
O2 C26 O3 122.42(16) .
O2 C26 C25 119.24(15) .
O3 C26 C25 118.34(15) .

loop_
_geom_bond_atom_site_label_1
_geom_bond_atom_site_label_2
_geom_bond_distance
_geom_bond_site_symmetry_2
Cl1 C1 1.7425(16) .
Cl1' C1' 1.7435(17) .
O1 C9 1.4283(18) .
O1 H1 0.78(2) .
O1' C9' 1.4241(18) .
O1' H1' 0.82(2) .
C1 C2 1.377(2) .
C1 C11 1.411(2) .
N1 C23 1.496(2) .
N1 C20 1.496(2) .
N1 C21 1.506(2) .
N1 H111 0.81(2) .
C1' C2' 1.375(2) .
C1' C11' 1.414(2) .
O2 C26 1.2489(19) .
C2 C3 1.386(2) .
C2 H2 0.910(19) .
C2' C3' 1.381(3) .
C2' H2' 0.936(19) .
O3 C26 1.2723(19) .
C3 C4 1.371(2) .
C3 H3A 0.93(2) .
C3' C4' 1.381(2) .
C3' H3' 0.898(19) .
C4 C12 1.395(2) .
C4 H4 0.985(18) .
C4' C12' 1.400(2) .
C4' H4' 0.958(17) .
C9 C15 1.487(2) .
C9 C11 1.524(2) .
C9 C12 1.529(2) 3_657
C9' C15' 1.488(2) .
C9' C11' 1.521(2) .
C9' C12' 1.538(2) 3_666
C11 C12 1.388(2) .
C11' C12' 1.389(2) .
C12 C9 1.529(2) 3_657
C12' C9' 1.538(2) 3_666
C15 C16 1.180(2) .
C15' C16' 1.184(3) .
C16 H16 0.92(2) .
C16' H16' 0.98(3) .
C19 C20 1.498(3) .
C19 H19C 1.01(2) .
C19 H19B 0.92(3) .
C19 H19A 0.98(2) .
C20 H2OC 1.00(2) .
C20 H20A 0.99(2) .
C21 C22 1.512(3) .
C21 H21B 0.96(2) .
C21 H21A 1.001(19) .
C22 H22C 0.99(2) .
C22 H22B 1.03(3) .
C22 H22A 0.98(2) .
C23 C24 1.513(3) .
C23 H23A 0.96(2) .
C23 H23B 0.99(2) .
C24 H24B 0.91(2) .
C24 H24A 0.97(2) .
C24 H24C 0.97(2) .
C25 C26 1.504(3) .
C25 H25C 1.01(5) .
C25 H25B 0.94(5) .
C25 H25A 1.02(4) .
C25 H25F 1.00(4) .
C25 H25E 0.97(5) .
C25 H25D 0.89(4) .
